data_4501292
loop_
_publ_author_name
'Allix, Mathieu'
'Chambrier, Marie-H\'el\`ene'
'V\'eron, Emmanuel'
'Porcher, Florence'
'Suchomel, Matthew'
'Goutenoire, Fran\,cois'

_publ_section_title
;
 Synthesis and Structure Determination of the High Temperature Form of
 La2WO6
;
_journal_issue 11
_journal_name_full 'Crystal Growth &amp; Design'
_journal_page_first 5105
_journal_paper_doi 10.1021/cg201010y
_journal_volume 11
_journal_year 2011
_chemical_formula_moiety La6O18W3
_chemical_formula_sum 'La6 O18 W3'
_chemical_formula_weight 1672.98
_chemical_name_systematic ' ?'
_space_group_IT_number 31
_symmetry_cell_setting orthorhombic
_symmetry_space_group_name_Hall 'P -2ab -2'
_symmetry_space_group_name_H-M 'P m 21 n'
_cell_angle_alpha 90.00000
_cell_angle_beta 90.00000
_cell_angle_gamma 90.00000
_cell_formula_units_Z 2
_cell_length_a 16.55518(20)
_cell_length_b 5.52088(7)
_cell_length_c 8.88587(8)
_cell_measurement_temperature 298
_cell_volume 812.161(16)
_computing_structure_refinement FULLPROF
_diffrn_ambient_temperature 298
_diffrn_radiation_probe neutron
_diffrn_radiation_type 'Constant Wavelength Neutron Diffraction'
_diffrn_radiation_wavelength 1.22540
_diffrn_source 'nuclear reactor'
_pd_instr_location ' ?'
_pd_meas_2theta_range_inc 0.050024
_pd_meas_2theta_range_max 121.09000
_pd_meas_2theta_range_min 4.59000
_pd_meas_number_of_points 2331
_pd_proc_2theta_range_inc 0.050024
_pd_proc_2theta_range_max 121.0805
_pd_proc_2theta_range_min 4.5805
_pd_proc_ls_pref_orient_corr ' ?'
_pd_proc_ls_prof_R_factor 2.4582
_pd_proc_ls_prof_wR_expected 1.5032
_pd_proc_ls_prof_wR_factor 3.1182
_pd_proc_wavelength 1.225400
_pd_spec_mounting ' ?'
_refine_ls_number_parameters 81
_refine_ls_number_reflns 1393
_refine_ls_number_restraints 0
_refine_ls_R_I_factor 3.7302
_cod_data_source_file cg201010y_si_001.cif
_cod_data_source_block global
_cod_depositor_comments
;
The following automatic conversions were performed:

'_symmetry_cell_setting' value 'Orthorhombic' changed to
'orthorhombic' according to
/home/saulius/struct/CIF-dictionaries/cif_core.dic dictionary named
'cif_core.dic' version 2.4.1 from 2010-06-29.

Automatic conversion script
Id: cif_fix_values 1715 2011-07-08 13:25:40Z adriana 
;
_cod_original_formula_sum La6O18W3
_cod_database_code 4501292
_pd_proc_ls_prof_cr_factor 5.6424
_pd_proc_ls_prof_cwr_factor 6.3644
_pd_proc_ls_prof_cwr_expected 3.0680
_pd_proc_ls_prof_chi2 4.3033
_pd_proc_ls_prof_echi2 4.3033

loop_
_symmetry_equiv_pos_as_xyz
x,y,z
x+1/2,y+1/2,-z
-x,y,z
-x+1/2,y+1/2,-z

loop_
_atom_site_label
_atom_site_fract_x
_atom_site_fract_y
_atom_site_fract_z
_atom_site_U_iso_or_equiv
_atom_site_occupancy
_atom_site_adp_type
_atom_site_type_symbol
W1 0.00000 0.42000 0.2487(7) 0.0055(11) 1.00000 Uiso W
La1 0.00000 0.3189(19) 0.7885(5) 0.0077(9) 1.00000 Uiso La
W2 0.3321(3) 0.3896(17) 0.2309(4) 0.0022(9) 1.00000 Uiso W
La3 0.16045(17) 0.4151(18) 0.4946(4) 0.0025(5) 1.00000 Uiso La
La4 0.18078(19) 0.9435(19) 0.1590(3) 0.0035(5) 1.00000 Uiso La
La2 0.00000 0.9112(19) 0.4598(4) 0.0074(8) 1.00000 Uiso La
O1 0.0795(3) 0.180(2) 0.2870(5) 0.0049(8) 1.00000 Uiso O
O2 0.0825(3) 0.663(2) 0.2853(5) 0.0069(9) 1.00000 Uiso O
O3 0.2598(3) 0.6422(20) 0.3003(4) 0.0058(9) 1.00000 Uiso O
O4 0.0994(3) 0.6340(18) 0.7331(5) 0.0119(10) 1.00000 Uiso O
O5 0.2539(3) 0.1782(19) 0.3596(4) 0.0035(7) 1.00000 Uiso O
O6 0.3892(3) 0.5513(19) 0.0842(5) 0.0104(8) 1.00000 Uiso O
O7 0.00000 0.451(2) 0.0519(6) 0.0101(12) 1.00000 Uiso O
O8 0.00000 0.438(2) 0.4952(6) 0.0104(11) 1.00000 Uiso O
O9 0.2705(3) 0.2661(19) 0.0709(5) 0.0083(8) 1.00000 Uiso O
O10 0.4041(3) 0.5767(19) 0.3754(5) 0.0142(10) 1.00000 Uiso O

loop_
_atom_type_symbol
_atom_type_scat_length_neutron
_atom_type_scat_source
W 0.48600 V.F._Sears_Neutron_News_3_26_(1992)
La 0.82400 V.F._Sears_Neutron_News_3_26_(1992)
O 0.58030 V.F._Sears_Neutron_News_3_26_(1992)
